data_1566067
loop_
_publ_author_name
'Moreno-Alvero, M.'
'Luna-Giles, F.'
'Barros-Garc\'ia, F.J.'
'Vi\~nuelas-Zah\'inos, E.'
'Fern\'andez-Calder\'on, M.C.'

_publ_section_title
;
 Cobalt(II) complexes derived from a 2-aminobenzimidazole-thiazoline
 ligand: Synthesis, characterization, crystal structures and antimicrobial
 activity studies
;
_journal_name_full Polyhedron
_journal_page_first 115390
_journal_paper_doi 10.1016/j.poly.2021.115390
_journal_volume 207
_journal_year 2021
_chemical_formula_moiety 'C20 H20 Br2 Co N8 S2'
_chemical_formula_sum 'C20 H20 Br2 Co N8 S2'
_chemical_formula_weight 655.31
_space_group_IT_number 2
_space_group_name_Hall '-P 1'
_space_group_name_H-M_alt 'P -1'
_symmetry_cell_setting triclinic
_symmetry_Int_Tables_number 2
_symmetry_space_group_name_Hall '-P 1'
_symmetry_space_group_name_H-M 'P -1'
_atom_sites_solution_hydrogens geom
_atom_sites_solution_primary heavy
_cell_angle_alpha 83.801(3)
_cell_angle_beta 67.752(2)
_cell_angle_gamma 82.678(3)
_cell_formula_units_Z 2
_cell_length_a 9.3193(5)
_cell_length_b 11.5459(6)
_cell_length_c 12.0528(8)
_cell_measurement_reflns_used 1885
_cell_measurement_temperature 100(2)
_cell_measurement_theta_max 28.14
_cell_measurement_theta_min 2.37
_cell_volume 1188.02(12)
_computing_cell_refinement 'BRUKER APEX3'
_computing_data_collection 'BRUKER APEX3'
_computing_structure_refinement 'SHELXL-2018/3 (Sheldrick, 2018)'
_computing_structure_solution 'SHELXT 2014/5 (Sheldrick, 2014)'
_diffrn_ambient_temperature 100(2)
_diffrn_measured_fraction_theta_full 1
_diffrn_measured_fraction_theta_max 0.998
_diffrn_measurement_device_type 'Bruker D8 VENTURE PHOTON III-14'
_diffrn_measurement_method 'omega and phi'
_diffrn_radiation_monochromator 'multilayer mirror'
_diffrn_radiation_type MoK\a
_diffrn_radiation_wavelength 0.71073
_diffrn_reflns_av_R_equivalents 0.067
_diffrn_reflns_av_unetI/netI 0.0266
_diffrn_reflns_Laue_measured_fraction_full 1
_diffrn_reflns_Laue_measured_fraction_max 0.998
_diffrn_reflns_limit_h_max 12
_diffrn_reflns_limit_h_min -12
_diffrn_reflns_limit_k_max 15
_diffrn_reflns_limit_k_min -15
_diffrn_reflns_limit_l_max 16
_diffrn_reflns_limit_l_min -16
_diffrn_reflns_number 88954
_diffrn_reflns_point_group_measured_fraction_full 1
_diffrn_reflns_point_group_measured_fraction_max 0.998
_diffrn_reflns_theta_full 25.242
_diffrn_reflns_theta_max 28.299
_diffrn_reflns_theta_min 2.372
_exptl_absorpt_coefficient_mu 4.288
_exptl_absorpt_correction_T_max 0.7786
_exptl_absorpt_correction_T_min 0.6366
_exptl_absorpt_correction_type multi-scan
_exptl_absorpt_process_details 'SADABS (Sheldrick, 2016)'
_exptl_crystal_colour Blue
_exptl_crystal_density_diffrn 1.832
_exptl_crystal_description plate
_exptl_crystal_F_000 650
_exptl_crystal_size_max 0.13
_exptl_crystal_size_mid 0.12
_exptl_crystal_size_min 0.02
_refine_diff_density_max 0.482
_refine_diff_density_min -0.655
_refine_diff_density_rms 0.103
_refine_ls_extinction_method none
_refine_ls_goodness_of_fit_ref 1.069
_refine_ls_hydrogen_treatment constr
_refine_ls_matrix_type full
_refine_ls_number_parameters 298
_refine_ls_number_reflns 5902
_refine_ls_number_restraints 0
_refine_ls_restrained_S_all 1.069
_refine_ls_R_factor_all 0.0444
_refine_ls_R_factor_gt 0.0325
_refine_ls_shift/su_max 0.001
_refine_ls_shift/su_mean 0
_refine_ls_structure_factor_coef Fsqd
_refine_ls_weighting_details 'w=1/[\s^2^(Fo^2^)+(0.0200P)^2^+2.5568P] where P=(Fo^2^+2Fc^2^)/3'
_refine_ls_weighting_scheme calc
_refine_ls_wR_factor_gt 0.0633
_refine_ls_wR_factor_ref 0.0686
_reflns_Friedel_coverage 0
_reflns_number_gt 5001
_reflns_number_total 5902
_reflns_threshold_expression 'I > 2\s(I)'
_cod_data_source_file Polyhedron-2021-207-115390.cif
_cod_data_source_block 19vza004
_cod_database_code 1566067
_shelx_shelxl_version_number 2018/3

loop_
_symmetry_equiv_pos_as_xyz
'x, y, z'
'-x, -y, -z'

loop_
_atom_site_label
_atom_site_type_symbol
_atom_site_fract_x
_atom_site_fract_y
_atom_site_fract_z
_atom_site_U_iso_or_equiv
_atom_site_adp_type
_atom_site_occupancy
_atom_site_site_symmetry_order
_atom_site_calc_flag
_atom_site_refinement_flags_posn
_atom_site_refinement_flags_adp
_atom_site_refinement_flags_occupancy
_atom_site_disorder_assembly
_atom_site_disorder_group
Co Co 0.44490(4) 0.21833(3) 0.28329(3) 0.01493(8) Uani 1 1 d . . . . .
Br1 Br 0.34786(3) 0.03947(2) 0.38920(3) 0.02009(7) Uani 1 1 d . . . . .
Br2 Br 0.33740(3) 0.26554(2) 0.12969(3) 0.02105(7) Uani 1 1 d . . . . .
C1 C 1.0565(3) 0.0362(2) 0.1324(2) 0.0172(5) Uani 1 1 d . . . . .
C1A C 0.1675(3) 0.6183(2) 0.5158(2) 0.0159(5) Uani 1 1 d . . . . .
C2 C 1.1911(3) -0.1278(3) 0.1751(3) 0.0227(6) Uani 1 1 d . . . . .
H2A H 1.168512 -0.195623 0.142766 0.027 Uiso 1 1 calc R U . . .
H2B H 1.221958 -0.15655 0.244012 0.027 Uiso 1 1 calc R U . . .
C2A C 0.0074(3) 0.7737(2) 0.4891(3) 0.0214(6) Uani 1 1 d . . . . .
H2A1 H -0.100387 0.752233 0.513655 0.026 Uiso 1 1 calc R U . . .
H2A2 H 0.021858 0.840311 0.428043 0.026 Uiso 1 1 calc R U . . .
C3 C 1.3217(3) -0.0670(3) 0.0787(3) 0.0231(6) Uani 1 1 d . . . . .
H3A H 1.3965 -0.12388 0.024116 0.028 Uiso 1 1 calc R U . . .
H3B H 1.378235 -0.025475 0.114924 0.028 Uiso 1 1 calc R U . . .
C3A C 0.0340(3) 0.8086(2) 0.5975(3) 0.0230(6) Uani 1 1 d . . . . .
H3A1 H -0.064292 0.842783 0.656997 0.028 Uiso 1 1 calc R U . . .
H3A2 H 0.112043 0.866401 0.57302 0.028 Uiso 1 1 calc R U . . .
C4 C 0.7776(3) 0.1068(2) 0.2206(2) 0.0156(5) Uani 1 1 d . . . . .
C4A C 0.2929(3) 0.4492(2) 0.3929(2) 0.0167(5) Uani 1 1 d . . . . .
C5 C 0.7674(3) 0.2669(2) 0.1082(2) 0.0157(5) Uani 1 1 d . . . . .
C5A C 0.3981(3) 0.3406(2) 0.5073(2) 0.0154(5) Uani 1 1 d . . . . .
C6 C 0.7189(3) 0.3713(2) 0.0574(3) 0.0201(6) Uani 1 1 d . . . . .
H6 H 0.612489 0.40151 0.08478 0.024 Uiso 1 1 calc R U . . .
C6A C 0.4749(3) 0.2509(2) 0.5560(3) 0.0190(6) Uani 1 1 d . . . . .
H6A H 0.520297 0.181433 0.51551 0.023 Uiso 1 1 calc R U . . .
C7 C 0.8319(4) 0.4295(3) -0.0346(3) 0.0247(6) Uani 1 1 d . . . . .
H7 H 0.802541 0.500887 -0.070956 0.03 Uiso 1 1 calc R U . . .
C7A C 0.4829(3) 0.2664(2) 0.6665(3) 0.0205(6) Uani 1 1 d . . . . .
H7A H 0.533195 0.205891 0.70255 0.025 Uiso 1 1 calc R U . . .
C8 C 0.9879(4) 0.3846(3) -0.0744(3) 0.0257(6) Uani 1 1 d . . . . .
H8 H 1.062319 0.425434 -0.138904 0.031 Uiso 1 1 calc R U . . .
C8A C 0.4187(3) 0.3688(2) 0.7250(3) 0.0208(6) Uani 1 1 d . . . . .
H8A H 0.42657 0.377094 0.800029 0.025 Uiso 1 1 calc R U . . .
C9 C 1.0376(3) 0.2821(3) -0.0225(3) 0.0225(6) Uani 1 1 d . . . . .
H9 H 1.144333 0.252962 -0.048563 0.027 Uiso 1 1 calc R U . . .
C9A C 0.3430(3) 0.4596(2) 0.6755(2) 0.0182(5) Uani 1 1 d . . . . .
H9A H 0.301365 0.530435 0.714338 0.022 Uiso 1 1 calc R U . . .
C10 C 0.9245(3) 0.2244(2) 0.0687(2) 0.0171(5) Uani 1 1 d . . . . .
C10A C 0.3312(3) 0.4423(2) 0.5676(2) 0.0153(5) Uani 1 1 d . . . . .
N1 N 1.0513(3) -0.0434(2) 0.2147(2) 0.0207(5) Uani 1 1 d . . . . .
N1A N 0.1192(3) 0.6733(2) 0.4378(2) 0.0211(5) Uani 1 1 d . . . . .
N2 N 0.9298(3) 0.12150(19) 0.1434(2) 0.0165(5) Uani 1 1 d . . . . .
N2A N 0.2624(3) 0.51183(19) 0.4929(2) 0.0158(4) Uani 1 1 d . . . . .
N3 N 0.6777(3) 0.19304(19) 0.2023(2) 0.0162(4) Uani 1 1 d . . . . .
N3A N 0.3744(3) 0.34663(19) 0.3985(2) 0.0162(5) Uani 1 1 d . . . . .
N4 N 0.7413(3) 0.0181(2) 0.3015(2) 0.0198(5) Uani 1 1 d . . . . .
H4A H 0.643659 0.012343 0.349322 0.024 Uiso 1 1 calc R U . . .
H4B H 0.814604 -0.0353 0.307683 0.024 Uiso 1 1 calc R U . . .
N4A N 0.2442(3) 0.4896(2) 0.3052(2) 0.0215(5) Uani 1 1 d . . . . .
H4A1 H 0.265222 0.447573 0.243312 0.026 Uiso 1 1 calc R U . . .
H4A2 H 0.190776 0.558599 0.308703 0.026 Uiso 1 1 calc R U . . .
S S 1.22404(8) 0.03591(6) -0.00115(6) 0.02039(14) Uani 1 1 d . . . . .
SA S 0.10459(9) 0.67315(6) 0.65940(7) 0.02213(15) Uani 1 1 d . . . . .

loop_
_atom_site_aniso_label
_atom_site_aniso_U_11
_atom_site_aniso_U_22
_atom_site_aniso_U_33
_atom_site_aniso_U_23
_atom_site_aniso_U_13
_atom_site_aniso_U_12
Co 0.01484(17) 0.01206(16) 0.01747(18) -0.00401(13) -0.00631(14) 0.00394(13)
Br1 0.01771(13) 0.01442(13) 0.02640(15) -0.00086(10) -0.00754(11) 0.00238(10)
Br2 0.02282(14) 0.01936(14) 0.02366(15) -0.00740(11) -0.01274(12) 0.00664(11)
C1 0.0131(12) 0.0184(13) 0.0203(13) -0.0066(11) -0.0058(11) 0.0011(10)
C1A 0.0139(12) 0.0144(12) 0.0180(13) -0.0043(10) -0.0040(10) 0.0006(10)
C2 0.0168(13) 0.0244(14) 0.0257(15) -0.0045(12) -0.0082(12) 0.0056(11)
C2A 0.0202(14) 0.0160(13) 0.0240(15) -0.0057(11) -0.0053(12) 0.0071(11)
C3 0.0152(13) 0.0263(15) 0.0273(15) -0.0080(12) -0.0081(12) 0.0061(11)
C3A 0.0217(14) 0.0158(13) 0.0321(16) -0.0082(12) -0.0114(13) 0.0066(11)
C4 0.0143(12) 0.0174(12) 0.0140(12) -0.0038(10) -0.0045(10) 0.0022(10)
C4A 0.0160(13) 0.0154(12) 0.0186(13) -0.0035(10) -0.0064(11) 0.0006(10)
C5 0.0197(13) 0.0155(12) 0.0139(12) -0.0021(10) -0.0080(11) -0.0020(10)
C5A 0.0148(12) 0.0148(12) 0.0171(13) -0.0026(10) -0.0060(10) -0.0009(10)
C6 0.0225(14) 0.0155(13) 0.0245(14) -0.0052(11) -0.0110(12) 0.0013(11)
C6A 0.0155(13) 0.0136(12) 0.0259(14) -0.0037(11) -0.0060(11) 0.0023(10)
C7 0.0333(17) 0.0163(13) 0.0286(16) 0.0032(12) -0.0170(13) -0.0035(12)
C7A 0.0217(14) 0.0166(13) 0.0256(15) 0.0007(11) -0.0128(12) 0.0007(11)
C8 0.0268(16) 0.0232(15) 0.0271(16) 0.0049(12) -0.0099(13) -0.0084(12)
C8A 0.0233(14) 0.0212(14) 0.0194(14) -0.0013(11) -0.0101(12) -0.0008(11)
C9 0.0197(14) 0.0223(14) 0.0261(15) -0.0007(12) -0.0088(12) -0.0036(11)
C9A 0.0177(13) 0.0156(12) 0.0211(14) -0.0057(10) -0.0063(11) 0.0003(10)
C10 0.0174(13) 0.0159(12) 0.0195(13) -0.0030(10) -0.0082(11) -0.0004(10)
C10A 0.0127(12) 0.0139(12) 0.0188(13) -0.0009(10) -0.0060(10) 0.0002(10)
N1 0.0144(11) 0.0215(12) 0.0233(12) -0.0017(10) -0.0056(10) 0.0045(9)
N1A 0.0214(12) 0.0165(11) 0.0233(12) -0.0064(9) -0.0075(10) 0.0071(9)
N2 0.0150(11) 0.0161(11) 0.0180(11) -0.0009(9) -0.0064(9) 0.0011(9)
N2A 0.0168(11) 0.0122(10) 0.0180(11) -0.0036(9) -0.0071(9) 0.0043(8)
N3 0.0144(11) 0.0150(10) 0.0185(11) -0.0032(9) -0.0059(9) 0.0024(8)
N3A 0.0166(11) 0.0138(10) 0.0176(11) -0.0042(9) -0.0066(9) 0.0041(9)
N4 0.0148(11) 0.0197(11) 0.0193(12) 0.0023(9) -0.0027(9) 0.0040(9)
N4A 0.0299(13) 0.0162(11) 0.0212(12) -0.0069(9) -0.0147(11) 0.0097(10)
S 0.0170(3) 0.0218(3) 0.0203(3) -0.0058(3) -0.0040(3) 0.0008(3)
SA 0.0245(4) 0.0199(3) 0.0221(4) -0.0096(3) -0.0098(3) 0.0082(3)

loop_
_atom_type_symbol
_atom_type_description
_atom_type_scat_dispersion_real
_atom_type_scat_dispersion_imag
_atom_type_scat_source
C C 0.0033 0.0016 'International Tables Vol C Tables 4.2.6.8 and 6.1.1.4'
H H 0 0 'International Tables Vol C Tables 4.2.6.8 and 6.1.1.4'
N N 0.0061 0.0033 'International Tables Vol C Tables 4.2.6.8 and 6.1.1.4'
S S 0.1246 0.1234 'International Tables Vol C Tables 4.2.6.8 and 6.1.1.4'
Co Co 0.3494 0.9721 'International Tables Vol C Tables 4.2.6.8 and 6.1.1.4'
Br Br -0.2901 2.4595 'International Tables Vol C Tables 4.2.6.8 and 6.1.1.4'

loop_
_geom_angle_atom_site_label_1
_geom_angle_atom_site_label_2
_geom_angle_atom_site_label_3
_geom_angle
_geom_angle_site_symmetry_1
_geom_angle_site_symmetry_3
N3 Co N3A 113.18(9) . .
N3 Co Br1 109.17(6) . .
N3A Co Br1 109.21(7) . .
N3 Co Br2 107.94(7) . .
N3A Co Br2 109.56(6) . .
Br1 Co Br2 107.631(18) . .
N1 C1 N2 121.6(2) . .
N1 C1 S 118.7(2) . .
N2 C1 S 119.7(2) . .
N1A C1A N2A 121.7(2) . .
N1A C1A SA 118.8(2) . .
N2A C1A SA 119.4(2) . .
N1 C2 C3 108.6(2) . .
N1A C2A C3A 109.1(2) . .
C2 C3 S 104.30(19) . .
C2A C3A SA 104.65(18) . .
N4 C4 N3 125.8(2) . .
N4 C4 N2 122.7(2) . .
N3 C4 N2 111.5(2) . .
N4A C4A N3A 125.9(2) . .
N4A C4A N2A 122.3(2) . .
N3A C4A N2A 111.8(2) . .
C10 C5 C6 120.8(3) . .
C10 C5 N3 110.6(2) . .
C6 C5 N3 128.6(2) . .
C6A C5A C10A 120.9(2) . .
C6A C5A N3A 128.7(2) . .
C10A C5A N3A 110.4(2) . .
C7 C6 C5 117.5(3) . .
C5A C6A C7A 117.6(2) . .
C6 C7 C8 121.0(3) . .
C8A C7A C6A 121.3(3) . .
C9 C8 C7 121.8(3) . .
C7A C8A C9A 121.2(3) . .
C10 C9 C8 116.9(3) . .
C10A C9A C8A 117.3(2) . .
C9 C10 C5 122.0(3) . .
C9 C10 N2 133.2(3) . .
C5 C10 N2 104.7(2) . .
C9A C10A C5A 121.7(2) . .
C9A C10A N2A 133.3(2) . .
C5A C10A N2A 105.0(2) . .
C1 N1 C2 110.4(2) . .
C1A N1A C2A 110.8(2) . .
C4 N2 C1 123.6(2) . .
C4 N2 C10 107.2(2) . .
C1 N2 C10 128.4(2) . .
C4A N2A C1A 124.1(2) . .
C4A N2A C10A 106.8(2) . .
C1A N2A C10A 128.8(2) . .
C4 N3 C5 105.9(2) . .
C4 N3 Co 129.91(19) . .
C5 N3 Co 124.12(17) . .
C4A N3A C5A 105.9(2) . .
C4A N3A Co 129.32(19) . .
C5A N3A Co 124.73(17) . .
C1 S C3 87.49(13) . .
C1A SA C3A 88.05(13) . .

loop_
_geom_bond_atom_site_label_1
_geom_bond_atom_site_label_2
_geom_bond_distance
_geom_bond_site_symmetry_2
Co N3 2.011(2) .
Co N3A 2.015(2) .
Co Br1 2.3967(5) .
Co Br2 2.4033(5) .
C1 N1 1.268(4) .
C1 N2 1.413(3) .
C1 S 1.768(3) .
C1A N1A 1.268(4) .
C1A N2A 1.408(3) .
C1A SA 1.764(3) .
C2 N1 1.476(3) .
C2 C3 1.515(4) .
C2A N1A 1.473(3) .
C2A C3A 1.522(4) .
C3 S 1.819(3) .
C3A SA 1.815(3) .
C4 N4 1.317(3) .
C4 N3 1.334(3) .
C4 N2 1.390(3) .
C4A N4A 1.321(4) .
C4A N3A 1.333(3) .
C4A N2A 1.390(3) .
C5 C10 1.396(4) .
C5 C6 1.394(4) .
C5 N3 1.403(3) .
C5A C6A 1.388(4) .
C5A C10A 1.396(4) .
C5A N3A 1.403(3) .
C6 C7 1.387(4) .
C6A C7A 1.393(4) .
C7 C8 1.395(4) .
C7A C8A 1.390(4) .
C8 C9 1.388(4) .
C8A C9A 1.396(4) .
C9 C10 1.380(4) .
C9A C10A 1.384(4) .
C10 N2 1.419(3) .
C10A N2A 1.420(3) .
